data_1506495
loop_
_publ_author_name
'N\'u\~nez, Rosario'
'Gonz\'alez, Ar\'antzazu'
'Vi\~nas, Clara'
'Teixidor, Francesc'
'Sillanp\"a\"a, Reijo'
'Kivek\"as, Raikko'

_publ_section_title
;
 Approaches to the preparation of carborane-containing carbosilane
 compounds.
;
_journal_issue 2
_journal_name_full 'Organic letters'
_journal_page_first 231
_journal_page_last 233
_journal_paper_doi 10.1021/ol0478335
_journal_volume 7
_journal_year 2005
_chemical_formula_moiety 'C48 H100 B40 Si5'
_chemical_formula_sum 'C48 H100 B40 Si5'
_chemical_formula_weight 1250.13
_chemical_name_systematic
; 
 ? 
;
_space_group_IT_number 29
_symmetry_cell_setting orthorhombic
_symmetry_space_group_name_Hall 'P -2bc -2c'
_symmetry_space_group_name_H-M 'P c 21 b'
_atom_sites_solution_hydrogens geom
_atom_sites_solution_primary direct
_atom_sites_solution_secondary difmap
_audit_creation_method SHELXL-97
_cell_angle_alpha 90.00
_cell_angle_beta 90.00
_cell_angle_gamma 90.00
_cell_formula_units_Z 4
_cell_length_a 12.79570(10)
_cell_length_b 18.2036(2)
_cell_length_c 33.0523(5)
_cell_measurement_reflns_used 6888
_cell_measurement_temperature 173(2)
_cell_measurement_theta_max 25.028
_cell_measurement_theta_min 1.018
_cell_volume 7698.80(16)
_computing_cell_refinement 'HKL Scalepack (Otwinowsky & Minor, 1997)'
_computing_data_collection 'Collect (Nonius BV, 1997-2000)'
_computing_data_reduction
;
HKL Denzo and Scalepack (Otwinowsky & Minor, 1997)
;
_computing_molecular_graphics 'SHELXTL/PC (Sheldrick, 1990)'
_computing_publication_material 'SHELXL-97 (Sheldrick, 1997)'
_computing_structure_refinement 'SHELXL-97 (Sheldrick, 1997)'
_computing_structure_solution 'SHELXS-97 (Sheldrick, 1990)'
_diffrn_ambient_temperature 173(2)
_diffrn_detector 'CCD plate'
_diffrn_detector_area_resol_mean 9
_diffrn_measured_fraction_theta_full 0.982
_diffrn_measured_fraction_theta_max 0.982
_diffrn_measurement_device '95mm CCD camera on \k-goniostat'
_diffrn_measurement_device_type KappaCCD
_diffrn_measurement_method '\f scans, and \w scans with \k offsets'
_diffrn_radiation_monochromator 'horizonally mounted graphite crystal'
_diffrn_radiation_probe x-ray
_diffrn_radiation_type Mok\a
_diffrn_radiation_wavelength 0.71073
_diffrn_reflns_av_R_equivalents 0.0000
_diffrn_reflns_av_sigmaI/netI 0.0909
_diffrn_reflns_limit_h_max 15
_diffrn_reflns_limit_h_min -15
_diffrn_reflns_limit_k_max 21
_diffrn_reflns_limit_k_min -21
_diffrn_reflns_limit_l_max 39
_diffrn_reflns_limit_l_min -39
_diffrn_reflns_number 12551
_diffrn_reflns_theta_full 25.01
_diffrn_reflns_theta_max 25.01
_diffrn_reflns_theta_min 2.55
_diffrn_source 'Enraf Nonius FR590'
_diffrn_standards_decay_% <1
_diffrn_standards_number 0
_exptl_absorpt_coefficient_mu 0.126
_exptl_absorpt_correction_type none
_exptl_crystal_colour colourless
_exptl_crystal_density_diffrn 1.079
_exptl_crystal_density_meas ?
_exptl_crystal_density_method 'not measured'
_exptl_crystal_description plate
_exptl_crystal_F_000 2632
_exptl_crystal_size_max 0.28
_exptl_crystal_size_mid 0.20
_exptl_crystal_size_min 0.08
_refine_diff_density_max 0.321
_refine_diff_density_min -0.258
_refine_diff_density_rms 0.050
_refine_ls_abs_structure_details 'Flack H D (1983), Acta Cryst. A39, 876-881'
_refine_ls_abs_structure_Flack 0.38(10)
_refine_ls_extinction_method none
_refine_ls_goodness_of_fit_ref 1.051
_refine_ls_hydrogen_treatment constr
_refine_ls_matrix_type full
_refine_ls_number_parameters 845
_refine_ls_number_reflns 12551
_refine_ls_number_restraints 0
_refine_ls_restrained_S_all 1.051
_refine_ls_R_factor_all 0.1062
_refine_ls_R_factor_gt 0.0674
_refine_ls_shift/su_max 0.000
_refine_ls_shift/su_mean 0.000
_refine_ls_structure_factor_coef Fsqd
_refine_ls_weighting_details
;
 w=1/[\s^2^(Fo^2^)+(0.0000P)^2^+8.1941P] where P=(Fo^2^+2Fc^2^)/3
;
_refine_ls_weighting_scheme calc
_refine_ls_wR_factor_gt 0.1028
_refine_ls_wR_factor_ref 0.1153
_reflns_number_gt 9357
_reflns_number_total 12551
_reflns_threshold_expression >2sigma(I)
_cod_data_source_file ol0478335si20041020_024254.cif
_cod_data_source_block ago4
_cod_depositor_comments
;
The following automatic conversions were performed:

'_exptl_crystal_density_meas' value 'not measured' was changed to '?'
- the value is perceived as not measured.

Automatic conversion script
Id: cif_fix_values 3008 2015-01-20 13:52:24Z robertas 
;
_cod_database_code 1506495

loop_
_symmetry_equiv_pos_as_xyz
'x, y, z'
'-x, y+1/2, -z'
'-x, y, z+1/2'
'x, y+1/2, -z+1/2'

loop_
_atom_site_label
_atom_site_type_symbol
_atom_site_fract_x
_atom_site_fract_y
_atom_site_fract_z
_atom_site_U_iso_or_equiv
_atom_site_adp_type
_atom_site_occupancy
_atom_site_calc_flag
_atom_site_refinement_flags
Si1 Si 0.10368(9) 0.2834 0.33907(3) 0.0236(2) Uani 1 d .
Si2 Si -0.15736(9) 0.34326(9) 0.25329(3) 0.0297(3) Uani 1 d .
Si3 Si 0.07521(9) 0.38914(9) 0.46369(3) 0.0296(3) Uani 1 d .
Si4 Si 0.23851(9) 0.08342(9) 0.40350(3) 0.0333(3) Uani 1 d .
Si5 Si 0.29871(9) 0.25005(9) 0.22493(3) 0.0310(3) Uani 1 d .
C1 C -0.1923(3) 0.4351(2) 0.22690(11) 0.0264(10) Uani 1 d .
C2 C -0.2186(3) 0.5132(2) 0.25283(12) 0.0300(10) Uani 1 d .
B3 B -0.1029(4) 0.5046(3) 0.22647(15) 0.0345(12) Uani 1 d .
H3 H -0.0245 0.5002 0.2413 0.041 Uiso 1 calc R
B4 B -0.1336(5) 0.4562(3) 0.18169(14) 0.0386(13) Uani 1 d .
H4 H -0.0748 0.4202 0.1663 0.046 Uiso 1 calc R
B5 B -0.2670(4) 0.4325(3) 0.18390(15) 0.0407(14) Uani 1 d .
H5 H -0.2965 0.3803 0.1700 0.049 Uiso 1 calc R
B6 B -0.3197(4) 0.4665(3) 0.22984(15) 0.0377(13) Uani 1 d .
H6 H -0.3830 0.4372 0.2468 0.045 Uiso 1 calc R
B7 B -0.1774(4) 0.5882(3) 0.22613(16) 0.0411(13) Uani 1 d .
H7 H -0.1476 0.6399 0.2404 0.049 Uiso 1 calc R
B8 B -0.1240(5) 0.5532(3) 0.18039(16) 0.0454(15) Uani 1 d .
H8 H -0.0587 0.5819 0.1643 0.055 Uiso 1 calc R
B9 B -0.2271(5) 0.5081(3) 0.15389(17) 0.0495(16) Uani 1 d .
H9 H -0.2304 0.5071 0.1200 0.059 Uiso 1 calc R
B10 B -0.3421(5) 0.5138(3) 0.18373(16) 0.0466(15) Uani 1 d .
H10 H -0.4217 0.5162 0.1697 0.056 Uiso 1 calc R
B11 B -0.3115(4) 0.5639(3) 0.22802(16) 0.0416(14) Uani 1 d .
H11 H -0.3703 0.5996 0.2436 0.050 Uiso 1 calc R
B12 B -0.2538(5) 0.5885(3) 0.18117(15) 0.0468(14) Uani 1 d .
H12 H -0.2747 0.6408 0.1652 0.056 Uiso 1 calc R
C13 C -0.0273(3) 0.2841(2) 0.31376(12) 0.0302(10) Uani 1 d .
H13A H -0.0296 0.2437 0.2937 0.036 Uiso 1 calc R
H13B H -0.0817 0.2741 0.3343 0.036 Uiso 1 calc R
C14 C -0.0542(4) 0.3571(2) 0.29206(13) 0.0408(12) Uani 1 d .
H14A H 0.0095 0.3768 0.2790 0.049 Uiso 1 calc R
H14B H -0.0784 0.3935 0.3122 0.049 Uiso 1 calc R
C15 C -0.2768(4) 0.3027(3) 0.27541(16) 0.0596(15) Uani 1 d .
H15A H -0.2606 0.2540 0.2864 0.089 Uiso 1 calc R
H15B H -0.3305 0.2982 0.2544 0.089 Uiso 1 calc R
H15C H -0.3025 0.3345 0.2972 0.089 Uiso 1 calc R
C16 C -0.1056(4) 0.2825(3) 0.21267(13) 0.0592(15) Uani 1 d .
H16A H -0.0458 0.3063 0.1996 0.089 Uiso 1 calc R
H16B H -0.1605 0.2736 0.1926 0.089 Uiso 1 calc R
H16C H -0.0834 0.2357 0.2245 0.089 Uiso 1 calc R
C17 C -0.2139(3) 0.5143(2) 0.29846(12) 0.0313(10) Uani 1 d .
C18 C -0.2950(4) 0.4885(3) 0.32199(13) 0.0421(12) Uani 1 d .
H18 H -0.3549 0.4679 0.3094 0.051 Uiso 1 calc R
C19 C -0.2898(4) 0.4922(3) 0.36419(14) 0.0556(15) Uani 1 d .
H19 H -0.3452 0.4730 0.3801 0.067 Uiso 1 calc R
C20 C -0.2054(4) 0.5233(3) 0.38236(15) 0.0586(15) Uani 1 d .
H20 H -0.2027 0.5264 0.4110 0.070 Uiso 1 calc R
C21 C -0.1242(4) 0.5503(3) 0.35973(15) 0.0551(15) Uani 1 d .
H21 H -0.0654 0.5720 0.3726 0.066 Uiso 1 calc R
C22 C -0.1286(4) 0.5457(3) 0.31778(14) 0.0445(13) Uani 1 d .
H22 H -0.0723 0.5642 0.3021 0.053 Uiso 1 calc R
C31 C 0.0475(3) 0.3339(2) 0.51246(11) 0.0268(10) Uani 1 d .
C32 C -0.0555(3) 0.2735(2) 0.51603(12) 0.0303(10) Uani 1 d .
B33 B 0.0714(4) 0.2411(3) 0.51407(15) 0.0342(12) Uani 1 d .
H33 H 0.1032 0.2098 0.4876 0.041 Uiso 1 calc R
B34 B 0.1487(4) 0.3034(3) 0.54175(14) 0.0333(12) Uani 1 d .
H34 H 0.2329 0.3130 0.5342 0.040 Uiso 1 calc R
B35 B 0.0676(4) 0.3762(3) 0.55829(14) 0.0334(12) Uani 1 d .
H35 H 0.0975 0.4338 0.5616 0.040 Uiso 1 calc R
B36 B -0.0614(4) 0.3563(3) 0.54067(14) 0.0304(12) Uani 1 d .
H36 H -0.1171 0.4009 0.5318 0.037 Uiso 1 calc R
B37 B -0.0226(4) 0.2022(3) 0.54760(16) 0.0399(14) Uani 1 d .
H37 H -0.0524 0.1447 0.5440 0.048 Uiso 1 calc R
B38 B 0.1066(4) 0.2208(3) 0.56437(16) 0.0442(14) Uani 1 d .
H38 H 0.1627 0.1755 0.5718 0.053 Uiso 1 calc R
B39 B 0.1029(4) 0.3043(3) 0.59237(14) 0.0402(14) Uani 1 d .
H39 H 0.1561 0.3142 0.6187 0.048 Uiso 1 calc R
B40 B -0.0279(4) 0.3385(3) 0.59161(15) 0.0391(13) Uani 1 d .
H40 H -0.0612 0.3713 0.6172 0.047 Uiso 1 calc R
B41 B -0.1047(4) 0.2748(3) 0.56397(15) 0.0401(13) Uani 1 d .
H41 H -0.1892 0.2655 0.5712 0.048 Uiso 1 calc R
B42 B -0.0026(4) 0.2424(3) 0.59562(16) 0.0464(15) Uani 1 d .
H42 H -0.0189 0.2113 0.6242 0.056 Uiso 1 calc R
C43 C 0.1122(3) 0.3527(2) 0.38076(11) 0.0276(10) Uani 1 d .
H43A H 0.1862 0.3580 0.3891 0.033 Uiso 1 calc R
H43B H 0.0882 0.4009 0.3705 0.033 Uiso 1 calc R
C44 C 0.0464(3) 0.3315(2) 0.41797(11) 0.0324(10) Uani 1 d .
H44A H 0.0596 0.2793 0.4246 0.039 Uiso 1 calc R
H44B H -0.0286 0.3365 0.4111 0.039 Uiso 1 calc R
C45 C -0.0043(4) 0.4740(2) 0.46461(13) 0.0507(14) Uani 1 d .
H45A H 0.0063 0.4995 0.4904 0.076 Uiso 1 calc R
H45B H -0.0784 0.4613 0.4616 0.076 Uiso 1 calc R
H45C H 0.0169 0.5061 0.4423 0.076 Uiso 1 calc R
C46 C 0.2165(4) 0.4130(3) 0.46579(14) 0.0532(14) Uani 1 d .
H46A H 0.2337 0.4460 0.4433 0.080 Uiso 1 calc R
H46B H 0.2583 0.3681 0.4636 0.080 Uiso 1 calc R
H46C H 0.2318 0.4375 0.4915 0.080 Uiso 1 calc R
C47 C -0.1244(3) 0.2616(2) 0.48001(11) 0.0278(10) Uani 1 d .
C48 C -0.2013(3) 0.3115(2) 0.46906(13) 0.0381(11) Uani 1 d .
H48 H -0.2128 0.3540 0.4852 0.046 Uiso 1 calc R
C49 C -0.2613(4) 0.2998(3) 0.43483(15) 0.0571(14) Uani 1 d .
H49 H -0.3132 0.3347 0.4274 0.069 Uiso 1 calc R
C50 C -0.2464(4) 0.2382(3) 0.41153(16) 0.0562(15) Uani 1 d .
H50 H -0.2863 0.2311 0.3876 0.067 Uiso 1 calc R
C51 C -0.1739(4) 0.1874(3) 0.42300(15) 0.0515(14) Uani 1 d .
H51 H -0.1647 0.1443 0.4072 0.062 Uiso 1 calc R
C52 C -0.1136(4) 0.1976(2) 0.45714(14) 0.0426(12) Uani 1 d .
H52 H -0.0646 0.1611 0.4651 0.051 Uiso 1 calc R
C61 C 0.3432(3) 0.0711(2) 0.44492(12) 0.0324(10) Uani 1 d .
C62 C 0.4531(3) 0.1234(2) 0.44661(13) 0.0351(11) Uani 1 d .
B63 B 0.3576(4) 0.1353(3) 0.48303(15) 0.0422(14) Uani 1 d .
H63 H 0.3078 0.1857 0.4854 0.051 Uiso 1 calc R
B64 B 0.3079(5) 0.0471(3) 0.49338(16) 0.0491(15) Uani 1 d .
H64 H 0.2250 0.0389 0.5033 0.059 Uiso 1 calc R
B65 B 0.3704(5) -0.0162(3) 0.46098(17) 0.0449(15) Uani 1 d .
H65 H 0.3287 -0.0659 0.4493 0.054 Uiso 1 calc R
B66 B 0.4611(4) 0.0325(3) 0.43091(17) 0.0395(14) Uani 1 d .
H66 H 0.4798 0.0152 0.3992 0.047 Uiso 1 calc R
B67 B 0.4930(5) 0.1355(3) 0.49585(17) 0.0483(15) Uani 1 d .
H67 H 0.5329 0.1862 0.5073 0.058 Uiso 1 calc R
B68 B 0.4028(5) 0.0867(4) 0.52577(17) 0.0577(16) Uani 1 d .
H68 H 0.3832 0.1048 0.5572 0.069 Uiso 1 calc R
B69 B 0.4114(5) -0.0087(3) 0.51246(18) 0.0578(17) Uani 1 d .
H69 H 0.3980 -0.0536 0.5350 0.069 Uiso 1 calc R
B70 B 0.5062(5) -0.0170(3) 0.47338(18) 0.0542(17) Uani 1 d .
H70 H 0.5550 -0.0677 0.4701 0.065 Uiso 1 calc R
B71 B 0.5574(5) 0.0726(3) 0.46316(17) 0.0476(15) Uani 1 d .
H71 H 0.6397 0.0819 0.4528 0.057 Uiso 1 calc R
B72 B 0.5265(5) 0.0465(4) 0.51338(18) 0.0589(18) Uani 1 d .
H72 H 0.5890 0.0378 0.5366 0.071 Uiso 1 calc R
C73 C 0.1222(3) 0.1898(2) 0.36171(12) 0.0254(9) Uani 1 d .
H73A H 0.0614 0.1787 0.3792 0.031 Uiso 1 calc R
H73B H 0.1232 0.1531 0.3396 0.031 Uiso 1 calc R
C74 C 0.2229(3) 0.1814(2) 0.38693(12) 0.0295(10) Uani 1 d .
H74A H 0.2195 0.2138 0.4110 0.035 Uiso 1 calc R
H74B H 0.2840 0.1963 0.3705 0.035 Uiso 1 calc R
C75 C 0.1134(4) 0.0514(3) 0.42615(16) 0.0580(15) Uani 1 d .
H75A H 0.0580 0.0532 0.4057 0.087 Uiso 1 calc R
H75B H 0.0947 0.0832 0.4489 0.087 Uiso 1 calc R
H75C H 0.1216 0.0008 0.4358 0.087 Uiso 1 calc R
C76 C 0.2727(4) 0.0242(3) 0.35977(14) 0.0602(15) Uani 1 d .
H76A H 0.2133 0.0217 0.3411 0.090 Uiso 1 calc R
H76B H 0.2895 -0.0254 0.3694 0.090 Uiso 1 calc R
H76C H 0.3334 0.0448 0.3457 0.090 Uiso 1 calc R
C77 C 0.4677(3) 0.1843(3) 0.41609(14) 0.0360(11) Uani 1 d .
C78 C 0.4489(3) 0.2567(3) 0.42756(16) 0.0488(13) Uani 1 d .
H78 H 0.4292 0.2675 0.4546 0.059 Uiso 1 calc R
C79 C 0.4589(4) 0.3134(3) 0.3994(2) 0.0617(16) Uani 1 d .
H79 H 0.4448 0.3626 0.4073 0.074 Uiso 1 calc R
C80 C 0.4890(4) 0.2983(4) 0.36042(19) 0.0658(17) Uani 1 d .
H80 H 0.4951 0.3369 0.3412 0.079 Uiso 1 calc R
C81 C 0.5103(4) 0.2274(4) 0.34935(17) 0.0615(16) Uani 1 d .
H81 H 0.5324 0.2170 0.3225 0.074 Uiso 1 calc R
C82 C 0.4998(3) 0.1703(3) 0.37720(14) 0.0458(12) Uani 1 d .
H82 H 0.5151 0.1214 0.3692 0.055 Uiso 1 calc R
C91 C 0.2989(3) 0.1558(2) 0.19851(12) 0.0287(10) Uani 1 d .
C92 C 0.3765(3) 0.1370(2) 0.15778(13) 0.0346(11) Uani 1 d .
B93 B 0.4055(4) 0.0984(3) 0.20378(16) 0.0400(13) Uani 1 d .
H93 H 0.4761 0.1136 0.2220 0.048 Uiso 1 calc R
B94 B 0.2835(4) 0.0773(3) 0.22646(18) 0.0481(15) Uani 1 d .
H94 H 0.2734 0.0768 0.2601 0.058 Uiso 1 calc R
B95 B 0.1841(4) 0.1088(3) 0.19381(17) 0.0406(14) Uani 1 d .
H95 H 0.1080 0.1298 0.2060 0.049 Uiso 1 calc R
B96 B 0.2438(4) 0.1485(3) 0.15091(15) 0.0368(13) Uani 1 d .
H96 H 0.2087 0.1963 0.1345 0.044 Uiso 1 calc R
B97 B 0.4141(5) 0.0463(3) 0.15834(19) 0.0496(16) Uani 1 d .
H97 H 0.4909 0.0260 0.1466 0.060 Uiso 1 calc R
B98 B 0.3553(5) 0.0073(3) 0.2011(2) 0.0574(17) Uani 1 d .
H98 H 0.3927 -0.0392 0.2179 0.069 Uiso 1 calc R
B99 B 0.2155(5) 0.0145(3) 0.1943(2) 0.0584(18) Uani 1 d .
H99 H 0.1598 -0.0275 0.2064 0.070 Uiso 1 calc R
B100 B 0.1922(5) 0.0588(3) 0.14765(19) 0.0531(17) Uani 1 d .
H100 H 0.1217 0.0465 0.1288 0.064 Uiso 1 calc R
B101 B 0.3140(4) 0.0775(3) 0.12550(18) 0.0536(17) Uani 1 d .
H101 H 0.3245 0.0776 0.0919 0.064 Uiso 1 calc R
B102 B 0.2981(5) -0.0046(4) 0.1528(2) 0.0620(19) Uani 1 d .
H102 H 0.2975 -0.0596 0.1377 0.074 Uiso 1 calc R
C103 C 0.2089(3) 0.2996(2) 0.30038(11) 0.0305(10) Uani 1 d .
H10A H 0.1911 0.3435 0.2841 0.037 Uiso 1 calc R
H10B H 0.2759 0.3093 0.3144 0.037 Uiso 1 calc R
C104 C 0.2222(4) 0.2333(2) 0.27207(13) 0.0484(13) Uani 1 d .
H10C H 0.1518 0.2155 0.2643 0.058 Uiso 1 calc R
H10D H 0.2566 0.1933 0.2874 0.058 Uiso 1 calc R
C105 C 0.2313(5) 0.3182(3) 0.19298(15) 0.0641(16) Uani 1 d .
H10E H 0.1599 0.3014 0.1874 0.096 Uiso 1 calc R
H10F H 0.2692 0.3239 0.1674 0.096 Uiso 1 calc R
H10G H 0.2288 0.3655 0.2071 0.096 Uiso 1 calc R
C106 C 0.4335(4) 0.2810(3) 0.23613(15) 0.0599(15) Uani 1 d .
H10H H 0.4693 0.2932 0.2108 0.090 Uiso 1 calc R
H10I H 0.4715 0.2417 0.2500 0.090 Uiso 1 calc R
H10J H 0.4310 0.3246 0.2535 0.090 Uiso 1 calc R
C107 C 0.4515(4) 0.1928(3) 0.14121(13) 0.0372(11) Uani 1 d .
C108 C 0.4176(4) 0.2466(3) 0.11503(15) 0.0609(15) Uani 1 d .
H108 H 0.3457 0.2497 0.1081 0.073 Uiso 1 calc R
C109 C 0.4894(5) 0.2972(4) 0.09855(16) 0.0756(18) Uani 1 d .
H109 H 0.4661 0.3356 0.0813 0.091 Uiso 1 calc R
C110 C 0.5928(5) 0.2901(4) 0.10772(17) 0.0712(17) Uani 1 d .
H110 H 0.6417 0.3234 0.0963 0.085 Uiso 1 calc R
C111 C 0.6269(4) 0.2367(3) 0.13271(17) 0.0616(15) Uani 1 d .
H111 H 0.6993 0.2329 0.1387 0.074 Uiso 1 calc R
C112 C 0.5576(4) 0.1876(3) 0.14962(15) 0.0472(13) Uani 1 d .
H112 H 0.5824 0.1501 0.1671 0.057 Uiso 1 calc R

loop_
_atom_site_aniso_label
_atom_site_aniso_U_11
_atom_site_aniso_U_22
_atom_site_aniso_U_33
_atom_site_aniso_U_23
_atom_site_aniso_U_13
_atom_site_aniso_U_12
Si1 0.0275(6) 0.0266(6) 0.0168(5) 0.0016(5) 0.0011(5) -0.0003(5)
Si2 0.0346(7) 0.0281(6) 0.0263(6) 0.0049(5) -0.0063(6) -0.0021(6)
Si3 0.0359(7) 0.0341(7) 0.0189(6) -0.0022(5) 0.0009(5) -0.0062(6)
Si4 0.0361(7) 0.0294(6) 0.0344(7) 0.0039(5) -0.0077(6) 0.0016(6)
Si5 0.0368(7) 0.0302(6) 0.0260(6) -0.0040(5) 0.0083(6) -0.0033(6)
C1 0.030(3) 0.027(2) 0.021(2) 0.0030(17) -0.005(2) 0.0009(18)
C2 0.029(2) 0.033(3) 0.028(2) -0.0007(19) 0.003(2) 0.0045(19)
B3 0.035(3) 0.031(3) 0.037(3) 0.001(2) 0.006(3) -0.001(2)
B4 0.051(4) 0.040(3) 0.026(3) 0.007(2) 0.006(3) 0.003(3)
B5 0.050(4) 0.043(3) 0.029(3) 0.004(2) -0.011(3) 0.000(3)
B6 0.033(3) 0.049(3) 0.031(3) 0.004(2) -0.006(2) -0.004(3)
B7 0.052(4) 0.025(3) 0.046(3) 0.005(3) 0.008(3) 0.000(3)
B8 0.054(4) 0.037(3) 0.045(3) 0.015(3) 0.016(3) 0.002(3)
B9 0.067(4) 0.043(4) 0.038(3) 0.011(3) 0.003(3) 0.009(3)
B10 0.051(4) 0.053(4) 0.036(3) 0.016(3) -0.011(3) 0.004(3)
B11 0.041(3) 0.044(3) 0.040(3) 0.006(2) -0.005(3) 0.014(3)
B12 0.063(4) 0.042(3) 0.036(3) 0.014(3) 0.005(3) 0.008(3)
C13 0.035(3) 0.030(2) 0.026(2) 0.0012(19) -0.0047(19) 0.002(2)
C14 0.049(3) 0.034(3) 0.040(3) 0.006(2) -0.016(2) -0.005(2)
C15 0.046(3) 0.054(3) 0.079(4) 0.034(3) -0.001(3) -0.006(3)
C16 0.097(4) 0.043(3) 0.037(3) -0.001(2) -0.004(3) 0.020(3)
C17 0.027(3) 0.037(3) 0.030(2) -0.002(2) -0.003(2) 0.009(2)
C18 0.035(3) 0.059(3) 0.033(3) 0.004(2) 0.000(2) 0.004(2)
C19 0.048(4) 0.087(4) 0.032(3) 0.008(3) 0.007(3) 0.017(3)
C20 0.052(4) 0.094(4) 0.031(3) -0.016(3) -0.005(3) 0.025(3)
C21 0.051(4) 0.070(4) 0.044(3) -0.028(3) -0.013(3) 0.009(3)
C22 0.038(3) 0.051(3) 0.045(3) -0.014(2) 0.006(2) 0.005(2)
C31 0.031(2) 0.030(2) 0.019(2) 0.0014(18) 0.0016(19) 0.0011(19)
C32 0.032(3) 0.028(2) 0.031(2) 0.0018(18) 0.006(2) 0.0031(19)
B33 0.035(3) 0.034(3) 0.034(3) 0.001(2) 0.004(2) 0.008(2)
B34 0.028(3) 0.047(3) 0.024(3) 0.001(2) -0.001(2) 0.005(2)
B35 0.026(3) 0.048(3) 0.026(3) -0.007(2) -0.003(2) 0.003(2)
B36 0.025(3) 0.042(3) 0.025(3) -0.007(2) 0.001(2) -0.001(2)
B37 0.043(4) 0.036(3) 0.041(3) 0.013(2) 0.009(3) 0.005(3)
B38 0.049(4) 0.040(3) 0.044(3) 0.014(3) 0.001(3) 0.014(3)
B39 0.032(3) 0.069(4) 0.020(3) 0.004(2) -0.002(2) 0.009(3)
B40 0.036(3) 0.057(4) 0.025(3) -0.001(3) 0.006(2) 0.009(3)
B41 0.040(3) 0.050(3) 0.031(3) 0.002(2) 0.014(2) 0.004(3)
B42 0.047(4) 0.059(4) 0.033(3) 0.017(3) 0.008(3) 0.009(3)
C43 0.032(3) 0.030(2) 0.020(2) -0.0003(17) 0.0023(18) -0.004(2)
C44 0.037(3) 0.041(3) 0.020(2) -0.0063(19) 0.002(2) -0.005(2)
C45 0.084(4) 0.035(3) 0.032(3) 0.008(2) 0.002(3) 0.006(3)
C46 0.048(3) 0.081(4) 0.031(3) -0.002(2) -0.004(2) -0.030(3)
C47 0.023(2) 0.037(3) 0.023(2) -0.0026(18) 0.0046(18) -0.010(2)
C48 0.031(3) 0.047(3) 0.036(3) -0.009(2) -0.001(2) -0.002(2)
C49 0.039(3) 0.073(4) 0.060(3) -0.016(3) -0.011(3) 0.005(3)
C50 0.038(3) 0.080(4) 0.050(3) -0.021(3) -0.012(3) -0.015(3)
C51 0.046(3) 0.055(3) 0.053(3) -0.026(3) 0.004(3) -0.018(3)
C52 0.042(3) 0.036(3) 0.050(3) -0.008(2) 0.011(3) -0.012(2)
C61 0.024(2) 0.044(3) 0.029(2) -0.0014(19) 0.000(2) 0.003(2)
C62 0.028(3) 0.044(3) 0.034(3) -0.003(2) -0.004(2) 0.004(2)
B63 0.040(3) 0.058(4) 0.028(3) -0.011(3) 0.005(3) 0.002(3)
B64 0.055(4) 0.058(4) 0.035(3) 0.013(3) 0.005(3) 0.001(3)
B65 0.052(4) 0.035(3) 0.048(3) 0.012(2) -0.014(3) 0.002(3)
B66 0.034(3) 0.041(3) 0.043(3) -0.002(2) -0.004(3) 0.010(3)
B67 0.045(4) 0.060(4) 0.040(3) -0.007(3) -0.016(3) 0.006(3)
B68 0.075(5) 0.070(4) 0.028(3) 0.005(3) -0.002(3) 0.004(4)
B69 0.074(5) 0.059(4) 0.041(3) 0.015(3) -0.020(3) 0.000(3)
B70 0.053(4) 0.052(4) 0.058(4) 0.009(3) -0.017(3) 0.014(3)
B71 0.039(3) 0.053(4) 0.050(4) -0.002(3) -0.012(3) 0.007(3)
B72 0.062(5) 0.071(4) 0.044(4) -0.003(3) -0.023(3) 0.011(3)
C73 0.020(2) 0.029(2) 0.027(2) 0.0032(18) -0.0027(19) -0.0011(18)
C74 0.025(2) 0.027(2) 0.037(2) 0.0030(18) -0.002(2) -0.0016(18)
C75 0.044(3) 0.048(3) 0.082(4) 0.031(3) -0.012(3) -0.014(3)
C76 0.080(4) 0.053(3) 0.048(3) -0.012(2) -0.024(3) 0.014(3)
C77 0.021(3) 0.042(3) 0.045(3) 0.005(2) -0.002(2) -0.002(2)
C78 0.030(3) 0.048(3) 0.068(4) 0.002(3) -0.008(3) -0.005(2)
C79 0.034(3) 0.044(3) 0.107(5) 0.019(3) -0.016(3) -0.008(3)
C80 0.033(3) 0.078(5) 0.086(5) 0.044(4) -0.001(3) -0.006(3)
C81 0.031(3) 0.096(5) 0.057(4) 0.029(3) 0.005(3) -0.002(3)
C82 0.028(3) 0.060(3) 0.049(3) 0.008(3) 0.006(2) 0.001(2)
C91 0.025(2) 0.034(2) 0.028(2) -0.0028(18) 0.005(2) -0.001(2)
C92 0.026(3) 0.046(3) 0.031(3) -0.016(2) 0.005(2) -0.001(2)
B93 0.028(3) 0.045(3) 0.047(3) -0.002(3) -0.004(3) 0.007(3)
B94 0.059(4) 0.036(3) 0.049(3) 0.006(3) 0.004(3) 0.001(3)
B95 0.025(3) 0.040(3) 0.058(4) -0.012(3) 0.008(3) -0.009(2)
B96 0.023(3) 0.059(4) 0.028(3) -0.012(2) -0.008(2) 0.002(3)
B97 0.041(4) 0.042(3) 0.066(4) -0.024(3) -0.002(3) 0.007(3)
B98 0.052(4) 0.032(3) 0.088(5) -0.002(3) 0.002(4) 0.001(3)
B99 0.050(4) 0.039(4) 0.086(5) -0.018(3) 0.015(4) -0.012(3)
B100 0.029(3) 0.061(4) 0.069(4) -0.032(3) -0.002(3) -0.004(3)
B101 0.035(3) 0.071(4) 0.055(4) -0.038(3) -0.002(3) -0.006(3)
B102 0.047(4) 0.054(4) 0.085(5) -0.037(4) 0.006(4) -0.002(3)
C103 0.035(3) 0.030(3) 0.026(2) -0.0038(18) 0.005(2) -0.008(2)
C104 0.062(3) 0.041(3) 0.042(3) -0.011(2) 0.022(3) -0.009(2)
C105 0.095(5) 0.045(3) 0.053(3) 0.000(2) 0.005(3) 0.021(3)
C106 0.046(3) 0.072(4) 0.062(3) -0.031(3) 0.010(3) -0.026(3)
C107 0.036(3) 0.050(3) 0.025(2) -0.014(2) 0.008(2) -0.002(2)
C108 0.045(3) 0.093(4) 0.045(3) 0.016(3) 0.010(3) -0.006(3)
C109 0.075(5) 0.095(5) 0.057(4) 0.023(3) 0.014(3) -0.008(4)
C110 0.058(4) 0.093(5) 0.063(4) -0.005(4) 0.025(3) -0.033(4)
C111 0.040(3) 0.078(4) 0.066(4) -0.015(3) 0.011(3) -0.015(3)
C112 0.025(3) 0.061(3) 0.055(3) -0.011(3) 0.004(2) -0.007(2)

loop_
_atom_type_symbol
_atom_type_description
_atom_type_scat_dispersion_real
_atom_type_scat_dispersion_imag
_atom_type_scat_source
C C 0.0033 0.0016 'International Tables Vol C Tables 4.2.6.8 and 6.1.1.4'
H H 0.0000 0.0000 'International Tables Vol C Tables 4.2.6.8 and 6.1.1.4'
B B 0.0013 0.0007 'International Tables Vol C Tables 4.2.6.8 and 6.1.1.4'
Si Si 0.0817 0.0704 'International Tables Vol C Tables 4.2.6.8 and 6.1.1.4'

loop_
_geom_angle_atom_site_label_1
_geom_angle_atom_site_label_2
_geom_angle_atom_site_label_3
_geom_angle
C43 Si1 C13 112.15(19)
C43 Si1 C73 108.11(18)
C13 Si1 C73 107.25(17)
C43 Si1 C103 110.73(17)
C13 Si1 C103 109.64(19)
C73 Si1 C103 108.83(18)
C15 Si2 C14 111.7(2)
C15 Si2 C16 110.0(3)
C14 Si2 C16 109.0(2)
C15 Si2 C1 109.4(2)
C14 Si2 C1 111.00(18)
C16 Si2 C1 105.64(19)
C45 Si3 C46 109.8(2)
C45 Si3 C44 111.8(2)
C46 Si3 C44 110.6(2)
C45 Si3 C31 108.65(19)
C46 Si3 C31 105.6(2)
C44 Si3 C31 110.16(17)
C76 Si4 C75 109.5(3)
C76 Si4 C74 110.5(2)
C75 Si4 C74 108.9(2)
C76 Si4 C61 108.7(2)
C75 Si4 C61 106.0(2)
C74 Si4 C61 113.06(18)
C105 Si5 C106 110.2(3)
C105 Si5 C104 110.1(2)
C106 Si5 C104 111.8(2)
C105 Si5 C91 109.9(2)
C106 Si5 C91 111.2(2)
C104 Si5 C91 103.50(18)
C2 C1 B3 60.9(2)
C2 C1 B5 109.4(3)
B3 C1 B5 112.8(3)
C2 C1 B4 109.8(3)
B3 C1 B4 62.1(3)
B5 C1 B4 61.9(3)
C2 C1 B6 60.5(3)
B3 C1 B6 112.7(3)
B5 C1 B6 62.0(3)
B4 C1 B6 112.8(3)
C2 C1 Si2 122.8(2)
B3 C1 Si2 119.3(3)
B5 C1 Si2 118.6(3)
B4 C1 Si2 119.0(3)
B6 C1 Si2 118.5(3)
C17 C2 C1 120.6(3)
C17 C2 B7 119.5(4)
C1 C2 B7 110.4(3)
C17 C2 B11 119.9(3)
C1 C2 B11 110.4(3)
B7 C2 B11 62.4(3)
C17 C2 B6 118.5(3)
C1 C2 B6 60.8(3)
B7 C2 B6 113.4(3)
B11 C2 B6 62.3(3)
C17 C2 B3 118.2(3)
C1 C2 B3 59.9(2)
B7 C2 B3 63.0(3)
B11 C2 B3 113.7(3)
B6 C2 B3 112.1(3)
C1 B3 C2 59.2(2)
C1 B3 B4 59.2(3)
C2 B3 B4 106.1(4)
C1 B3 B8 105.9(4)
C2 B3 B8 104.9(4)
B4 B3 B8 59.9(3)
C1 B3 B7 105.9(3)
C2 B3 B7 58.1(3)
B4 B3 B7 107.5(4)
B8 B3 B7 59.6(3)
C1 B3 H3 123.0
C2 B3 H3 123.7
B4 B3 H3 122.0
B8 B3 H3 123.0
B7 B3 H3 122.6
C1 B4 B5 59.0(3)
C1 B4 B3 58.7(3)
B5 B4 B3 107.6(4)
C1 B4 B8 106.0(4)
B5 B4 B8 108.2(4)
B3 B4 B8 60.5(3)
C1 B4 B9 105.9(4)
B5 B4 B9 60.0(3)
B3 B4 B9 108.4(4)
B8 B4 B9 60.3(3)
C1 B4 H4 124.0
B5 B4 H4 121.7
B3 B4 H4 121.6
B8 B4 H4 121.8
B9 B4 H4 121.9
C1 B5 B4 59.2(3)
C1 B5 B10 106.4(4)
B4 B5 B10 108.7(4)
C1 B5 B9 106.4(4)
B4 B5 B9 60.5(3)
B10 B5 B9 60.2(3)
C1 B5 B6 59.5(3)
B4 B5 B6 108.5(4)
B10 B5 B6 60.2(3)
B9 B5 B6 108.5(4)
C1 B5 H5 123.5
B4 B5 H5 121.2
B10 B5 H5 121.8
B9 B5 H5 121.8
B6 B5 H5 121.3
C2 B6 C1 58.7(2)
C2 B6 B5 105.3(4)
C1 B6 B5 58.5(3)
C2 B6 B10 105.1(4)
C1 B6 B10 105.3(4)
B5 B6 B10 59.7(3)
C2 B6 B11 58.6(3)
C1 B6 B11 105.8(4)
B5 B6 B11 107.3(4)
B10 B6 B11 59.7(3)
C2 B6 H6 123.8
C1 B6 H6 123.5
B5 B6 H6 122.5
B10 B6 H6 123.0
B11 B6 H6 122.3
C2 B7 B11 59.0(3)
C2 B7 B8 105.7(4)
B11 B7 B8 108.2(4)
C2 B7 B12 105.3(4)
B11 B7 B12 59.9(3)
B8 B7 B12 60.1(3)
C2 B7 B3 58.9(3)
B11 B7 B3 107.6(3)
B8 B7 B3 59.8(3)
B12 B7 B3 107.4(4)
C2 B7 H7 124.0
B11 B7 H7 121.6
B8 B7 H7 122.0
B12 B7 H7 122.4
B3 B7 H7 122.0
B4 B8 B7 108.1(4)
B4 B8 B12 107.2(4)
B7 B8 B12 60.0(3)
B4 B8 B3 59.7(3)
B7 B8 B3 60.6(3)
B12 B8 B3 107.9(4)
B4 B8 B9 60.2(3)
B7 B8 B9 107.4(4)
B12 B8 B9 58.9(3)
B3 B8 B9 107.7(4)
B4 B8 H8 121.9
B7 B8 H8 121.5
B12 B8 H8 122.3
B3 B8 H8 121.6
B9 B8 H8 122.3
B12 B9 B5 107.7(4)
B12 B9 B10 60.2(3)
B5 B9 B10 59.7(3)
B12 B9 B4 108.0(4)
B5 B9 B4 59.5(3)
B10 B9 B4 107.5(4)
B12 B9 B8 60.5(3)
B5 B9 B8 107.2(4)
B10 B9 B8 108.3(4)
B4 B9 B8 59.6(3)
B12 B9 H9 121.4
B5 B9 H9 122.3
B10 B9 H9 121.7
B4 B9 H9 122.1
B8 B9 H9 121.8
B5 B10 B11 108.0(4)
B5 B10 B12 107.3(4)
B11 B10 B12 60.1(3)
B5 B10 B6 60.1(3)
B11 B10 B6 60.2(3)
B12 B10 B6 108.1(4)
B5 B10 B9 60.1(3)
B11 B10 B9 107.9(4)
B12 B10 B9 59.3(3)
B6 B10 B9 108.4(4)
B5 B10 H10 121.9
B11 B10 H10 121.6
B12 B10 H10 122.1
B6 B10 H10 121.3
B9 B10 H10 121.8
C2 B11 B10 105.8(4)
C2 B11 B7 58.7(3)
B10 B11 B7 108.3(4)
C2 B11 B12 105.4(4)
B10 B11 B12 59.9(3)
B7 B11 B12 60.2(3)
C2 B11 B6 59.2(3)
B10 B11 B6 60.0(3)
B7 B11 B6 107.9(4)
B12 B11 B6 107.8(4)
C2 B11 H11 124.1
B10 B11 H11 122.0
B7 B11 H11 121.5
B12 B11 H11 122.3
B6 B11 H11 121.6
B9 B12 B10 60.5(3)
B9 B12 B11 108.7(4)
B10 B12 B11 59.9(3)
B9 B12 B7 108.7(4)
B10 B12 B7 108.0(4)
B11 B12 B7 59.9(3)
B9 B12 B8 60.6(3)
B10 B12 B8 108.6(4)
B11 B12 B8 108.0(4)
B7 B12 B8 59.9(3)
B9 B12 H12 120.9
B10 B12 H12 121.5
B11 B12 H12 121.7
B7 B12 H12 121.8
B8 B12 H12 121.5
C14 C13 Si1 114.2(3)
C14 C13 H13A 108.7
Si1 C13 H13A 108.7
C14 C13 H13B 108.7
Si1 C13 H13B 108.7
H13A C13 H13B 107.6
C13 C14 Si2 111.2(3)
C13 C14 H14A 109.4
Si2 C14 H14A 109.4
C13 C14 H14B 109.4
Si2 C14 H14B 109.4
H14A C14 H14B 108.0
Si2 C15 H15A 109.5
Si2 C15 H15B 109.5
H15A C15 H15B 109.5
Si2 C15 H15C 109.5
H15A C15 H15C 109.5
H15B C15 H15C 109.5
Si2 C16 H16A 109.5
Si2 C16 H16B 109.5
H16A C16 H16B 109.5
Si2 C16 H16C 109.5
H16A C16 H16C 109.5
H16B C16 H16C 109.5
C18 C17 C22 118.2(4)
C18 C17 C2 121.9(4)
C22 C17 C2 119.8(4)
C17 C18 C19 120.7(5)
C17 C18 H18 119.6
C19 C18 H18 119.6
C20 C19 C18 119.9(5)
C20 C19 H19 120.1
C18 C19 H19 120.1
C19 C20 C21 120.7(5)
C19 C20 H20 119.7
C21 C20 H20 119.7
C20 C21 C22 119.4(5)
C20 C21 H21 120.3
C22 C21 H21 120.3
C17 C22 C21 121.1(5)
C17 C22 H22 119.5
C21 C22 H22 119.5
B34 C31 B33 61.8(3)
B34 C31 B35 62.2(3)
B33 C31 B35 112.8(3)
B34 C31 C32 109.5(3)
B33 C31 C32 60.4(2)
B35 C31 C32 109.9(3)
B34 C31 B36 112.5(3)
B33 C31 B36 111.1(3)
B35 C31 B36 62.5(3)
C32 C31 B36 59.7(2)
B34 C31 Si3 120.2(3)
B33 C31 Si3 120.3(3)
B35 C31 Si3 118.3(3)
C32 C31 Si3 122.0(3)
B36 C31 Si3 118.4(3)
C47 C32 B41 121.5(3)
C47 C32 B36 118.6(3)
B41 C32 B36 62.0(3)
C47 C32 B37 121.2(3)
B41 C32 B37 62.4(3)
B36 C32 B37 112.7(3)
C47 C32 C31 119.3(3)
B41 C32 C31 109.8(3)
B36 C32 C31 60.3(2)
B37 C32 C31 109.7(3)
C47 C32 B33 118.3(3)
B41 C32 B33 112.8(3)
B36 C32 B33 111.0(3)
B37 C32 B33 62.3(3)
C31 C32 B33 59.7(2)
C31 B33 C32 59.9(2)
C31 B33 B34 58.9(3)
C32 B33 B34 106.8(3)
C31 B33 B38 106.3(4)
C32 B33 B38 106.1(3)
B34 B33 B38 60.1(3)
C31 B33 B37 106.9(3)
C32 B33 B37 58.6(3)
B34 B33 B37 108.2(4)
B38 B33 B37 60.2(3)
C31 B33 H33 122.7
C32 B33 H33 123.0
B34 B33 H33 121.9
B38 B33 H33 122.5
B37 B33 H33 121.9
C31 B34 B33 59.3(2)
C31 B34 B38 106.6(4)
B33 B34 B38 60.0(3)
C31 B34 B35 59.2(3)
B33 B34 B35 108.3(3)
B38 B34 B35 109.2(4)
C31 B34 B39 106.3(3)
B33 B34 B39 108.1(4)
B38 B34 B39 60.5(3)
B35 B34 B39 60.5(3)
C31 B34 H34 123.5
B33 B34 H34 121.7
B38 B34 H34 121.4
B35 B34 H34 121.1
B39 B34 H34 121.8
C31 B35 B34 58.6(3)
C31 B35 B40 105.6(3)
B34 B35 B40 107.7(4)
C31 B35 B39 105.4(3)
B34 B35 B39 59.8(3)
B40 B35 B39 60.1(3)
C31 B35 B36 58.9(2)
B34 B35 B36 106.7(3)
B40 B35 B36 59.3(3)
B39 B35 B36 106.9(4)
C31 B35 H35 123.9
B34 B35 H35 122.1
B40 B35 H35 122.2
B39 B35 H35 122.5
B36 B35 H35 122.5
C32 B36 C31 60.0(2)
C32 B36 B41 58.8(3)
C31 B36 B41 107.0(3)
C32 B36 B40 106.3(4)
C31 B36 B40 106.0(3)
B41 B36 B40 60.3(3)
C32 B36 B35 107.0(3)
C31 B36 B35 58.6(2)
B41 B36 B35 108.6(4)
B40 B36 B35 60.2(3)
C32 B36 H36 122.7
C31 B36 H36 122.9
B41 B36 H36 121.6
B40 B36 H36 122.5
B35 B36 H36 121.7
C32 B37 B42 105.6(4)
C32 B37 B41 58.5(3)
B42 B37 B41 60.2(3)
C32 B37 B38 105.9(4)
B42 B37 B38 60.4(3)
B41 B37 B38 108.3(4)
C32 B37 B33 59.2(3)
B42 B37 B33 107.2(4)
B41 B37 B33 107.1(4)
B38 B37 B33 59.4(3)
C32 B37 H37 123.9
B42 B37 H37 122.2
B41 B37 H37 121.8
B38 B37 H37 121.9
B33 B37 H37 122.3
B33 B38 B34 59.9(3)
B33 B38 B37 60.5(3)
B34 B38 B37 108.3(4)
B33 B38 B39 107.7(4)
B34 B38 B39 60.0(3)
B37 B38 B39 107.5(4)
B33 B38 B42 107.5(4)
B34 B38 B42 107.3(4)
B37 B38 B42 59.5(3)
B39 B38 B42 59.3(3)
B33 B38 H38 121.7
B34 B38 H38 121.7
B37 B38 H38 121.6
B39 B38 H38 122.1
B42 B38 H38 122.5
B42 B39 B34 107.7(4)
B42 B39 B38 60.4(3)
B34 B39 B38 59.5(3)
B42 B39 B35 108.3(4)
B34 B39 B35 59.7(3)
B38 B39 B35 107.8(3)
B42 B39 B40 60.4(3)
B34 B39 B40 107.5(3)
B38 B39 B40 108.4(4)
B35 B39 B40 59.9(3)
B42 B39 H39 121.4
B34 B39 H39 122.3
B38 B39 H39 121.7
B35 B39 H39 121.8
B40 B39 H39 121.6
B36 B40 B41 59.6(3)
B36 B40 B35 60.5(3)
B41 B40 B35 108.3(3)
B36 B40 B42 107.1(4)
B41 B40 B42 59.9(3)
B35 B40 B42 107.4(4)
B36 B40 B39 107.7(3)
B41 B40 B39 107.4(4)
B35 B40 B39 60.0(3)
B42 B40 B39 59.2(3)
B36 B40 H40 121.9
B41 B40 H40 121.8
B35 B40 H40 121.4
B42 B40 H40 122.5
B39 B40 H40 122.2
C32 B41 B36 59.3(3)
C32 B41 B40 106.4(4)
B36 B41 B40 60.0(3)
C32 B41 B37 59.1(3)
B36 B41 B37 107.9(3)
B40 B41 B37 108.4(4)
C32 B41 B42 105.7(4)
B36 B41 B42 107.8(4)
B40 B41 B42 60.4(3)
B37 B41 B42 59.7(3)
C32 B41 H41 123.6
B36 B41 H41 121.7
B40 B41 H41 121.6
B37 B41 H41 121.6
B42 B41 H41 122.3
B39 B42 B37 108.7(4)
B39 B42 B41 108.4(4)
B37 B42 B41 60.1(3)
B39 B42 B38 60.3(3)
B37 B42 B38 60.1(3)
B41 B42 B38 108.0(4)
B39 B42 B40 60.5(3)
B37 B42 B40 108.2(4)
B41 B42 B40 59.8(3)
B38 B42 B40 108.4(4)
B39 B42 H42 121.1
B37 B42 H42 121.4
B41 B42 H42 121.8
B38 B42 H42 121.6
B40 B42 H42 121.6
C44 C43 Si1 112.8(3)
C44 C43 H43A 109.0
Si1 C43 H43A 109.0
C44 C43 H43B 109.0
Si1 C43 H43B 109.0
H43A C43 H43B 107.8
C43 C44 Si3 113.3(3)
C43 C44 H44A 108.9
Si3 C44 H44A 108.9
C43 C44 H44B 108.9
Si3 C44 H44B 108.9
H44A C44 H44B 107.7
Si3 C45 H45A 109.5
Si3 C45 H45B 109.5
H45A C45 H45B 109.5
Si3 C45 H45C 109.5
H45A C45 H45C 109.5
H45B C45 H45C 109.5
Si3 C46 H46A 109.5
Si3 C46 H46B 109.5
H46A C46 H46B 109.5
Si3 C46 H46C 109.5
H46A C46 H46C 109.5
H46B C46 H46C 109.5
C48 C47 C52 118.4(4)
C48 C47 C32 122.0(4)
C52 C47 C32 119.6(4)
C49 C48 C47 120.4(4)
C49 C48 H48 119.8
C47 C48 H48 119.8
C50 C49 C48 120.5(5)
C50 C49 H49 119.8
C48 C49 H49 119.8
C51 C50 C49 119.5(5)
C51 C50 H50 120.3
C49 C50 H50 120.3
C50 C51 C52 121.1(4)
C50 C51 H51 119.4
C52 C51 H51 119.4
C51 C52 C47 120.0(4)
C51 C52 H52 120.0
C47 C52 H52 120.0
C62 C61 B65 110.0(3)
C62 C61 B64 109.2(3)
B65 C61 B64 61.9(3)
C62 C61 B66 60.9(3)
B65 C61 B66 61.8(3)
B64 C61 B66 112.0(3)
C62 C61 B63 60.6(3)
B65 C61 B63 112.3(3)
B64 C61 B63 61.4(3)
B66 C61 B63 112.1(3)
C62 C61 Si4 122.2(3)
B65 C61 Si4 118.0(3)
B64 C61 Si4 120.5(3)
B66 C61 Si4 117.6(3)
B63 C61 Si4 120.9(3)
C77 C62 C61 119.4(3)
C77 C62 B71 120.8(4)
C61 C62 B71 110.7(3)
C77 C62 B67 120.0(4)
C61 C62 B67 110.4(3)
B71 C62 B67 62.4(3)
C77 C62 B63 117.4(4)
C61 C62 B63 60.6(3)
B71 C62 B63 113.3(4)
B67 C62 B63 62.3(3)
C77 C62 B66 119.5(4)
C61 C62 B66 60.4(3)
B71 C62 B66 62.3(3)
B67 C62 B66 112.8(4)
B63 C62 B66 111.7(4)
C61 B63 C62 58.9(2)
C61 B63 B64 59.1(3)
C62 B63 B64 106.0(4)
C61 B63 B68 106.2(4)
C62 B63 B68 105.2(4)
B64 B63 B68 60.4(3)
C61 B63 B67 106.2(4)
C62 B63 B67 58.6(3)
B64 B63 B67 107.9(4)
B68 B63 B67 59.5(3)
C61 B63 H63 123.0
C62 B63 H63 123.7
B64 B63 H63 121.8
B68 B63 H63 122.7
B67 B63 H63 122.3
C61 B64 B63 59.5(3)
C61 B64 B65 58.8(3)
B63 B64 B65 108.3(4)
C61 B64 B68 106.2(4)
B63 B64 B68 59.9(3)
B65 B64 B68 108.7(4)
C61 B64 B69 106.2(4)
B63 B64 B69 108.6(4)
B65 B64 B69 60.4(3)
B68 B64 B69 60.6(4)
C61 B64 H64 123.7
B63 B64 H64 121.3
B65 B64 H64 121.4
B68 B64 H64 121.7
B69 B64 H64 121.6
C61 B65 B64 59.3(3)
C61 B65 B66 59.6(3)
B64 B65 B66 108.2(4)
C61 B65 B70 106.1(4)
B64 B65 B70 107.9(4)
B66 B65 B70 59.6(3)
C61 B65 B69 106.6(4)
B64 B65 B69 60.4(3)
B66 B65 B69 107.7(4)
B70 B65 B69 59.7(3)
C61 B65 H65 123.2
B64 B65 H65 121.4
B66 B65 H65 121.7
B70 B65 H65 122.4
B69 B65 H65 122.0
C61 B66 C62 58.7(3)
C61 B66 B70 106.3(4)
C62 B66 B70 105.6(4)
C61 B66 B65 58.6(3)
C62 B66 B65 105.7(4)
B70 B66 B65 60.7(3)
C61 B66 B71 106.0(4)
C62 B66 B71 58.2(3)
B70 B66 B71 60.6(3)
B65 B66 B71 108.8(4)
C61 B66 H66 123.4
C62 B66 H66 124.0
B70 B66 H66 122.1
B65 B66 H66 121.7
B71 B66 H66 121.8
C62 B67 B68 105.8(4)
C62 B67 B72 105.3(4)
B68 B67 B72 60.9(4)
C62 B67 B71 58.6(3)
B68 B67 B71 108.6(4)
B72 B67 B71 59.8(3)
C62 B67 B63 59.1(3)
B68 B67 B63 59.7(3)
B72 B67 B63 108.1(4)
B71 B67 B63 107.7(4)
C62 B67 H67 124.2
B68 B67 H67 121.7
B72 B67 H67 122.1
B71 B67 H67 121.6
B63 B67 H67 121.7
B67 B68 B63 60.8(3)
B67 B68 B64 108.4(4)
B63 B68 B64 59.7(3)
B67 B68 B72 59.9(3)
B63 B68 B72 108.1(4)
B64 B68 B72 107.6(4)
B67 B68 B69 108.1(4)
B63 B68 B69 108.0(4)
B64 B68 B69 60.0(3)
B72 B68 B69 59.7(4)
B67 B68 H68 121.3
B63 B68 H68 121.5
B64 B68 H68 121.9
B72 B68 H68 122.0
B69 B68 H68 121.8
B70 B69 B72 59.9(4)
B70 B69 B64 107.3(4)
B72 B69 B64 107.3(4)
B70 B69 B65 60.1(3)
B72 B69 B65 107.6(4)
B64 B69 B65 59.2(3)
B70 B69 B68 107.6(4)
B72 B69 B68 60.0(4)
B64 B69 B68 59.4(3)
B65 B69 B68 106.8(4)
B70 B69 H69 121.8
B72 B69 H69 121.8
B64 B69 H69 122.4
B65 B69 H69 122.3
B68 B69 H69 122.2
B66 B70 B72 107.9(4)
B66 B70 B69 108.2(4)
B72 B70 B69 60.2(4)
B66 B70 B65 59.7(3)
B72 B70 B65 107.9(4)
B69 B70 B65 60.2(3)
B66 B70 B71 60.2(3)
B72 B70 B71 59.5(3)
B69 B70 B71 108.0(4)
B65 B70 B71 107.7(4)
B66 B70 H70 121.7
B72 B70 H70 121.9
B69 B70 H70 121.5
B65 B70 H70 121.9
B71 B70 H70 121.9
C62 B71 B72 105.6(4)
C62 B71 B67 59.0(3)
B72 B71 B67 60.0(3)
C62 B71 B66 59.5(3)
B72 B71 B66 107.2(4)
B67 B71 B66 107.9(4)
C62 B71 B70 105.5(4)
B72 B71 B70 59.8(3)
B67 B71 B70 107.6(4)
B66 B71 B70 59.2(3)
C62 B71 H71 123.7
B72 B71 H71 122.4
B67 B71 H71 121.6
B66 B71 H71 121.9
B70 B71 H71 122.6
B71 B72 B67 60.2(3)
B71 B72 B70 60.6(3)
B67 B72 B70 108.5(4)
B71 B72 B69 108.6(4)
B67 B72 B69 108.1(4)
B70 B72 B69 59.9(4)
B71 B72 B68 107.6(4)
B67 B72 B68 59.2(3)
B70 B72 B68 107.9(4)
B69 B72 B68 60.3(4)
B71 B72 H72 121.4
B67 B72 H72 121.8
B70 B72 H72 121.4
B69 B72 H72 121.4
B68 B72 H72 122.2
C74 C73 Si1 114.3(3)
C74 C73 H73A 108.7
Si1 C73 H73A 108.7
C74 C73 H73B 108.7
Si1 C73 H73B 108.7
H73A C73 H73B 107.6
C73 C74 Si4 109.9(3)
C73 C74 H74A 109.7
Si4 C74 H74A 109.7
C73 C74 H74B 109.7
Si4 C74 H74B 109.7
H74A C74 H74B 108.2
Si4 C75 H75A 109.5
Si4 C75 H75B 109.5
H75A C75 H75B 109.5
Si4 C75 H75C 109.5
H75A C75 H75C 109.5
H75B C75 H75C 109.5
Si4 C76 H76A 109.5
Si4 C76 H76B 109.5
H76A C76 H76B 109.5
Si4 C76 H76C 109.5
H76A C76 H76C 109.5
H76B C76 H76C 109.5
C82 C77 C78 118.8(4)
C82 C77 C62 121.8(4)
C78 C77 C62 119.5(4)
C77 C78 C79 120.2(5)
C77 C78 H78 119.9
C79 C78 H78 119.9
C80 C79 C78 120.3(5)
C80 C79 H79 119.9
C78 C79 H79 119.9
C81 C80 C79 119.7(5)
C81 C80 H80 120.2
C79 C80 H80 120.2
C80 C81 C82 120.5(5)
C80 C81 H81 119.8
C82 C81 H81 119.8
C77 C82 C81 120.6(5)
C77 C82 H82 119.7
C81 C82 H82 119.7
B95 C91 C92 109.2(3)
B95 C91 B94 62.1(3)
C92 C91 B94 108.9(3)
B95 C91 B93 112.7(3)
C92 C91 B93 59.9(3)
B94 C91 B93 62.1(3)
B95 C91 B96 61.8(3)
C92 C91 B96 60.3(3)
B94 C91 B96 112.3(4)
B93 C91 B96 111.5(3)
B95 C91 Si5 119.1(3)
C92 C91 Si5 122.5(3)
B94 C91 Si5 119.9(3)
B93 C91 Si5 119.6(3)
B96 C91 Si5 118.7(3)
C107 C92 C91 121.6(3)
C107 C92 B93 117.5(4)
C91 C92 B93 60.6(3)
C107 C92 B101 119.9(4)
C91 C92 B101 110.2(3)
B93 C92 B101 113.1(4)
C107 C92 B97 118.3(4)
C91 C92 B97 110.3(4)
B93 C92 B97 62.4(3)
B101 C92 B97 62.1(3)
C107 C92 B96 119.9(4)
C91 C92 B96 60.5(3)
B93 C92 B96 112.3(3)
B101 C92 B96 62.4(3)
B97 C92 B96 113.2(4)
C92 B93 C91 59.5(2)
C92 B93 B94 105.8(4)
C91 B93 B94 58.6(3)
C92 B93 B97 58.9(3)
C91 B93 B97 106.6(4)
B94 B93 B97 107.2(4)
C92 B93 B98 105.0(4)
C91 B93 B98 105.9(4)
B94 B93 B98 60.1(3)
B97 B93 B98 58.9(3)
C92 B93 H93 123.4
C91 B93 H93 122.8
B94 B93 H93 122.4
B97 B93 H93 122.4
B98 B93 H93 123.2
C91 B94 B95 58.8(3)
C91 B94 B93 59.3(3)
B95 B94 B93 107.8(4)
C91 B94 B98 106.5(4)
B95 B94 B98 108.5(4)
B93 B94 B98 60.1(3)
C91 B94 B99 105.6(4)
B95 B94 B99 59.6(3)
B93 B94 B99 108.4(4)
B98 B94 B99 60.9(3)
C91 B94 H94 123.8
B95 B94 H94 121.9
B93 B94 H94 121.5
B98 B94 H94 121.4
B99 B94 H94 122.0
C91 B95 B99 106.9(4)
C91 B95 B94 59.1(3)
B99 B95 B94 60.8(3)
C91 B95 B96 59.7(3)
B99 B95 B96 107.9(4)
B94 B95 B96 108.2(4)
C91 B95 B100 106.5(4)
B99 B95 B100 59.8(3)
B94 B95 B100 108.4(4)
B96 B95 B100 59.7(3)
C91 B95 H95 123.0
B99 B95 H95 121.8
B94 B95 H95 121.2
B96 B95 H95 121.7
B100 B95 H95 122.2
C92 B96 C91 59.3(2)
C92 B96 B100 105.3(4)
C91 B96 B100 106.2(4)
C92 B96 B95 105.7(4)
C91 B96 B95 58.5(3)
B100 B96 B95 60.6(3)
C92 B96 B101 58.6(3)
C91 B96 B101 106.2(4)
B100 B96 B101 59.3(3)
B95 B96 B101 107.4(4)
C92 B96 H96 123.6
C91 B96 H96 123.0
B100 B96 H96 122.6
B95 B96 H96 122.2
B101 B96 H96 122.5
C92 B97 B98 106.1(4)
C92 B97 B102 105.6(4)
B98 B97 B102 60.5(4)
C92 B97 B101 58.9(3)
B98 B97 B101 108.3(4)
B102 B97 B101 59.7(4)
C92 B97 B93 58.7(3)
B98 B97 B93 60.6(3)
B102 B97 B93 108.4(4)
B101 B97 B93 107.5(4)
C92 B97 H97 124.0
B98 B97 H97 121.5
B102 B97 H97 122.0
B101 B97 H97 121.9
B93 B97 H97 121.6
B97 B98 B102 60.0(4)
B97 B98 B94 108.2(4)
B102 B98 B94 107.4(4)
B97 B98 B93 60.5(3)
B102 B98 B93 108.0(4)
B94 B98 B93 59.8(3)
B97 B98 B99 107.2(5)
B102 B98 B99 59.2(3)
B94 B98 B99 59.7(3)
B93 B98 B99 107.2(4)
B97 B98 H98 121.5
B102 B98 H98 122.1
B94 B98 H98 121.9
B93 B98 H98 121.7
B99 B98 H98 122.6
B95 B99 B100 60.6(3)
B95 B99 B102 108.7(5)
B100 B99 B102 60.8(4)
B95 B99 B94 59.6(3)
B100 B99 B94 108.0(4)
B102 B99 B94 107.3(4)
B95 B99 B98 107.3(4)
B100 B99 B98 108.0(4)
B102 B99 B98 59.3(4)
B94 B99 B98 59.4(3)
B95 B99 H99 121.5
B100 B99 H99 121.1
B102 B99 H99 121.6
B94 B99 H99 122.3
B98 B99 H99 122.4
B101 B100 B96 60.9(3)
B101 B100 B99 107.6(4)
B96 B100 B99 107.8(4)
B101 B100 B95 108.1(4)
B96 B100 B95 59.8(3)
B99 B100 B95 59.7(3)
B101 B100 B102 59.5(4)
B96 B100 B102 108.0(4)
B99 B100 B102 59.6(4)
B95 B100 B102 107.0(4)
B101 B100 H100 121.5
B96 B100 H100 121.4
B99 B100 H100 122.1
B95 B100 H100 122.1
B102 B100 H100 122.3
C92 B101 B100 106.0(4)
C92 B101 B102 105.7(4)
B100 B101 B102 61.2(4)
C92 B101 B97 59.0(3)
B100 B101 B97 108.9(5)
B102 B101 B97 59.8(4)
C92 B101 B96 59.0(3)
B100 B101 B96 59.8(3)
B102 B101 B96 108.4(4)
B97 B101 B96 107.9(4)
C92 B101 H101 124.0
B100 B101 H101 121.4
B102 B101 H101 121.8
B97 B101 H101 121.5
B96 B101 H101 121.7
B101 B102 B97 60.5(3)
B101 B102 B99 107.5(4)
B97 B102 B99 108.7(4)
B101 B102 B98 108.1(4)
B97 B102 B98 59.5(3)
B99 B102 B98 61.5(4)
B101 B102 B100 59.3(3)
B97 B102 B100 108.0(4)
B99 B102 B100 59.6(4)
B98 B102 B100 108.7(4)
B101 B102 H102 122.1
B97 B102 H102 121.5
B99 B102 H102 121.3
B98 B102 H102 121.1
B100 B102 H102 122.0
C104 C103 Si1 111.8(3)
C104 C103 H10A 109.3
Si1 C103 H10A 109.3
C104 C103 H10B 109.3
Si1 C103 H10B 109.3
H10A C103 H10B 107.9
C103 C104 Si5 116.0(3)
C103 C104 H10C 108.3
Si5 C104 H10C 108.3
C103 C104 H10D 108.3
Si5 C104 H10D 108.3
H10C C104 H10D 107.4
Si5 C105 H10E 109.5
Si5 C105 H10F 109.5
H10E C105 H10F 109.5
Si5 C105 H10G 109.5
H10E C105 H10G 109.5
H10F C105 H10G 109.5
Si5 C106 H10H 109.5
Si5 C106 H10I 109.5
H10H C106 H10I 109.5
Si5 C106 H10J 109.5
H10H C106 H10J 109.5
H10I C106 H10J 109.5
C108 C107 C112 118.8(5)
C108 C107 C92 120.6(4)
C112 C107 C92 120.4(4)
C107 C108 C109 120.1(5)
C107 C108 H108 119.9
C109 C108 H108 119.9
C110 C109 C108 119.0(6)
C110 C109 H109 120.5
C108 C109 H109 120.5
C111 C110 C109 121.3(5)
C111 C110 H110 119.4
C109 C110 H110 119.4
C110 C111 C112 120.5(5)
C110 C111 H111 119.8
C112 C111 H111 119.8
C111 C112 C107 120.3(5)
C111 C112 H112 119.8
C107 C112 H112 119.8

loop_
_geom_bond_atom_site_label_1
_geom_bond_atom_site_label_2
_geom_bond_distance
Si1 C43 1.871(4)
Si1 C13 1.874(4)
Si1 C73 1.876(4)
Si1 C103 1.880(4)
Si2 C15 1.848(5)
Si2 C14 1.857(4)
Si2 C16 1.861(5)
Si2 C1 1.937(4)
Si3 C45 1.850(4)
Si3 C46 1.860(4)
Si3 C44 1.876(4)
Si3 C31 1.933(4)
Si4 C76 1.856(5)
Si4 C75 1.861(5)
Si4 C74 1.877(4)
Si4 C61 1.928(4)
Si5 C105 1.844(5)
Si5 C106 1.852(5)
Si5 C104 1.866(4)
Si5 C91 1.924(4)
C1 C2 1.694(5)
C1 B3 1.706(6)
C1 B5 1.713(6)
C1 B4 1.716(6)
C1 B6 1.730(6)
C2 C17 1.509(6)
C2 B7 1.709(6)
C2 B11 1.714(6)
C2 B6 1.724(6)
C2 B3 1.724(6)
B3 B4 1.766(7)
B3 B8 1.781(7)
B3 B7 1.795(7)
B3 H3 1.1200
B4 B5 1.763(8)
B4 B8 1.770(7)
B4 B9 1.781(8)
B4 H4 1.1200
B5 B10 1.766(8)
B5 B9 1.773(7)
B5 B6 1.773(7)
B5 H5 1.1200
B6 B10 1.774(7)
B6 B11 1.778(7)
B6 H6 1.1200
B7 B11 1.772(8)
B7 B8 1.777(7)
B7 B12 1.779(8)
B7 H7 1.1200
B8 B12 1.781(8)
B8 B9 1.783(8)
B8 H8 1.1200
B9 B12 1.752(8)
B9 B10 1.774(8)
B9 H9 1.1200
B10 B11 1.768(8)
B10 B12 1.769(8)
B10 H10 1.1200
B11 B12 1.772(7)
B11 H11 1.1200
B12 H12 1.1200
C13 C14 1.548(5)
C13 H13A 0.9900
C13 H13B 0.9900
C14 H14A 0.9900
C14 H14B 0.9900
C15 H15A 0.9800
C15 H15B 0.9800
C15 H15C 0.9800
C16 H16A 0.9800
C16 H16B 0.9800
C16 H16C 0.9800
C17 C18 1.379(6)
C17 C22 1.387(6)
C18 C19 1.398(6)
C18 H18 0.9500
C19 C20 1.359(7)
C19 H19 0.9500
C20 C21 1.371(7)
C20 H20 0.9500
C21 C22 1.390(6)
C21 H21 0.9500
C22 H22 0.9500
C31 B34 1.710(6)
C31 B33 1.717(6)
C31 B35 1.719(6)
C31 C32 1.720(5)
C31 B36 1.725(6)
C32 C47 1.498(5)
C32 B41 1.706(6)
C32 B36 1.714(6)
C32 B37 1.718(6)
C32 B33 1.728(6)
B33 B34 1.761(7)
B33 B38 1.762(7)
B33 B37 1.782(7)
B33 H33 1.1200
B34 B38 1.763(7)
B34 B35 1.771(7)
B34 B39 1.773(7)
B34 H34 1.1200
B35 B40 1.783(7)
B35 B39 1.785(7)
B35 B36 1.788(7)
B35 H35 1.1200
B36 B41 1.761(7)
B36 B40 1.767(7)
B36 H36 1.1200
B37 B42 1.766(8)
B37 B41 1.774(7)
B37 B38 1.776(8)
B37 H37 1.1200
B38 B39 1.781(8)
B38 B42 1.781(8)
B38 H38 1.1200
B39 B42 1.762(8)
B39 B40 1.786(7)
B39 H39 1.1200
B40 B41 1.773(8)
B40 B42 1.784(8)
B40 H40 1.1200
B41 B42 1.775(8)
B41 H41 1.1200
B42 H42 1.1200
C43 C44 1.540(5)
C43 H43A 0.9900
C43 H43B 0.9900
C44 H44A 0.9900
C44 H44B 0.9900
C45 H45A 0.9800
C45 H45B 0.9800
C45 H45C 0.9800
C46 H46A 0.9800
C46 H46B 0.9800
C46 H46C 0.9800
C47 C48 1.388(6)
C47 C52 1.395(6)
C48 C49 1.384(6)
C48 H48 0.9500
C49 C50 1.374(7)
C49 H49 0.9500
C50 C51 1.364(7)
C50 H50 0.9500
C51 C52 1.379(6)
C51 H51 0.9500
C52 H52 0.9500
C61 C62 1.698(6)
C61 B65 1.711(6)
C61 B64 1.721(6)
C61 B66 1.728(7)
C61 B63 1.728(6)
C62 C77 1.511(6)
C62 B71 1.713(7)
C62 B67 1.720(7)
C62 B63 1.728(7)
C62 B66 1.737(7)
B63 B64 1.761(8)
B63 B68 1.764(8)
B63 B67 1.783(8)
B63 H63 1.1200
B64 B65 1.764(8)
B64 B68 1.772(9)
B64 B69 1.785(8)
B64 H64 1.1200
B65 B66 1.767(8)
B65 B70 1.785(8)
B65 B69 1.786(8)
B65 H65 1.1200
B66 B70 1.765(8)
B66 B71 1.785(8)
B66 H66 1.1200
B67 B68 1.761(9)
B67 B72 1.773(8)
B67 B71 1.778(8)
B67 H67 1.1200
B68 B72 1.790(9)
B68 B69 1.795(9)
B68 H68 1.1200
B69 B70 1.778(9)
B69 B72 1.783(9)
B69 H69 1.1200
B70 B72 1.777(9)
B70 B71 1.791(8)
B70 H70 1.1200
B71 B72 1.771(8)
B71 H71 1.1200
B72 H72 1.1200
C73 C74 1.543(5)
C73 H73A 0.9900
C73 H73B 0.9900
C74 H74A 0.9900
C74 H74B 0.9900
C75 H75A 0.9800
C75 H75B 0.9800
C75 H75C 0.9800
C76 H76A 0.9800
C76 H76B 0.9800
C76 H76C 0.9800
C77 C82 1.373(6)
C77 C78 1.393(6)
C78 C79 1.394(7)
C78 H78 0.9500
C79 C80 1.374(8)
C79 H79 0.9500
C80 C81 1.368(8)
C80 H80 0.9500
C81 C82 1.395(6)
C81 H81 0.9500
C82 H82 0.9500
C91 B95 1.707(6)
C91 C92 1.708(6)
C91 B94 1.714(7)
C91 B93 1.727(6)
C91 B96 1.729(6)
C92 C107 1.501(6)
C92 B93 1.715(7)
C92 B101 1.718(6)
C92 B97 1.720(7)
C92 B96 1.726(6)
B93 B94 1.775(8)
B93 B97 1.780(8)
B93 B98 1.781(8)
B93 H93 1.1200
B94 B95 1.764(8)
B94 B98 1.781(8)
B94 B99 1.786(8)
B94 H94 1.1200
B95 B99 1.764(8)
B95 B96 1.766(7)
B95 B100 1.780(7)
B95 H95 1.1200
B96 B100 1.764(8)
B96 B101 1.784(7)
B96 H96 1.1200
B97 B98 1.751(9)
B97 B102 1.760(8)
B97 B101 1.772(9)
B97 H97 1.1200
B98 B102 1.768(9)
B98 B99 1.807(9)
B98 H98 1.1200
B99 B100 1.766(9)
B99 B102 1.766(9)
B99 H99 1.1200
B100 B101 1.754(8)
B100 B102 1.788(9)
B100 H100 1.1200
B101 B102 1.757(10)
B101 H101 1.1200
B102 H102 1.1200
C103 C104 1.537(5)
C103 H10A 0.9900
C103 H10B 0.9900
C104 H10C 0.9900
C104 H10D 0.9900
C105 H10E 0.9800
C105 H10F 0.9800
C105 H10G 0.9800
C106 H10H 0.9800
C106 H10I 0.9800
C106 H10J 0.9800
C107 C108 1.377(6)
C107 C112 1.388(6)
C108 C109 1.409(7)
C108 H108 0.9500
C109 C110 1.364(8)
C109 H109 0.9500
C110 C111 1.348(8)
C110 H110 0.9500
C111 C112 1.378(7)
C111 H111 0.9500
C112 H112 0.9500

loop_
_geom_torsion_atom_site_label_1
_geom_torsion_atom_site_label_2
_geom_torsion_atom_site_label_3
_geom_torsion_atom_site_label_4
_geom_torsion
Si2 C1 C2 C17 1.0(5)
Si3 C31 C32 C47 1.7(5)
Si4 C61 C62 C77 3.2(5)
Si5 C91 C92 C107 1.9(5)
